data_1502092
loop_
_publ_author_name
'Anwar, Shaik'
'Chang, Hui-Ju'
'Chen, Kwunmin'

_publ_section_title
;
 Organocatalytic synthesis of multiple substituted bicyclo[4.4.0]decalin
 system.
;
_journal_issue 9
_journal_name_full 'Organic letters'
_journal_page_first 2200
_journal_page_last 2203
_journal_paper_doi 10.1021/ol200424x
_journal_volume 13
_journal_year 2011
_chemical_absolute_configuration rm
_chemical_formula_moiety 'C47 H50 Cl2 N4 O12'
_chemical_formula_sum 'C47 H50 Cl2 N4 O12'
_chemical_formula_weight 933.81
_chemical_name_systematic
;
 ?
;
_space_group_IT_number 19
_symmetry_cell_setting orthorhombic
_symmetry_space_group_name_Hall 'P 2ac 2ab'
_symmetry_space_group_name_H-M 'P 21 21 21'
_atom_sites_solution_hydrogens geom
_atom_sites_solution_primary direct
_atom_sites_solution_secondary difmap
_audit_creation_method SHELXL-97
_cell_angle_alpha 90.00
_cell_angle_beta 90.00
_cell_angle_gamma 90.00
_cell_formula_units_Z 4
_cell_length_a 8.390(5)
_cell_length_b 22.555(15)
_cell_length_c 23.123(17)
_cell_measurement_reflns_used 0
_cell_measurement_temperature 200(2)
_cell_measurement_theta_max 0
_cell_measurement_theta_min 0
_cell_volume 4376(5)
_computing_molecular_graphics 'Ortep-3 for Windows (Farrugia, 1997)'
_computing_publication_material 'WinGX publication routines (Farrugia, 1999)'
_computing_structure_refinement 'SHELXL-97 (Sheldrick, 1997)'
_computing_structure_solution 'SHELXS-86 (Sheldrick, 1986)'
_diffrn_ambient_temperature 200(2)
_diffrn_measured_fraction_theta_full 0.955
_diffrn_measured_fraction_theta_max 0.955
_diffrn_radiation_monochromator graphite
_diffrn_radiation_source 'fine-focus sealed tube'
_diffrn_radiation_type MoK\a
_diffrn_radiation_wavelength 0.71073
_diffrn_reflns_av_R_equivalents 0.1746
_diffrn_reflns_av_sigmaI/netI 0.3432
_diffrn_reflns_limit_h_max 10
_diffrn_reflns_limit_h_min -7
_diffrn_reflns_limit_k_max 26
_diffrn_reflns_limit_k_min -19
_diffrn_reflns_limit_l_max 27
_diffrn_reflns_limit_l_min -27
_diffrn_reflns_number 17311
_diffrn_reflns_theta_full 25.15
_diffrn_reflns_theta_max 25.15
_diffrn_reflns_theta_min 1.26
_exptl_absorpt_coefficient_mu 0.219
_exptl_absorpt_correction_T_max 0.9913
_exptl_absorpt_correction_T_min 0.9292
_exptl_absorpt_correction_type multi-scan
_exptl_crystal_colour colorless
_exptl_crystal_density_diffrn 1.417
_exptl_crystal_density_method 'not measured'
_exptl_crystal_description prism
_exptl_crystal_F_000 1960
_exptl_crystal_size_max 0.34
_exptl_crystal_size_mid 0.11
_exptl_crystal_size_min 0.04
_refine_diff_density_max 0.502
_refine_diff_density_min -0.466
_refine_diff_density_rms 0.096
_refine_ls_abs_structure_details 'Flack H D (1983), Acta Cryst. A39, 876-881'
_refine_ls_abs_structure_Flack 0.1(2)
_refine_ls_extinction_method none
_refine_ls_goodness_of_fit_ref 0.971
_refine_ls_hydrogen_treatment constr
_refine_ls_matrix_type full
_refine_ls_number_parameters 586
_refine_ls_number_reflns 7227
_refine_ls_number_restraints 0
_refine_ls_restrained_S_all 0.971
_refine_ls_R_factor_all 0.2795
_refine_ls_R_factor_gt 0.0986
_refine_ls_shift/su_max 0.001
_refine_ls_shift/su_mean 0.000
_refine_ls_structure_factor_coef Fsqd
_refine_ls_weighting_details 'calc w=1/[\s^2^(Fo^2^)+(0.0714P)^2^+0.0000P] where P=(Fo^2^+2Fc^2^)/3'
_refine_ls_weighting_scheme calc
_refine_ls_wR_factor_gt 0.1819
_refine_ls_wR_factor_ref 0.2462
_reflns_number_gt 2552
_reflns_number_total 7227
_reflns_threshold_expression >2sigma(I)
_cod_data_source_file ol200424x_si_003.cif
_cod_data_source_block a11569
_cod_database_code 1502092

loop_
_symmetry_equiv_pos_as_xyz
'x, y, z'
'-x+1/2, -y, z+1/2'
'-x, y+1/2, -z+1/2'
'x+1/2, -y+1/2, -z'

loop_
_atom_site_label
_atom_site_type_symbol
_atom_site_fract_x
_atom_site_fract_y
_atom_site_fract_z
_atom_site_U_iso_or_equiv
_atom_site_adp_type
_atom_site_occupancy
_atom_site_symmetry_multiplicity
_atom_site_calc_flag
_atom_site_refinement_flags
C1 C 0.6143(9) 0.5553(4) 0.9454(4) 0.022(3) Uani 1 1 d .
H1 H 0.5918 0.5231 0.9181 0.027 Uiso 1 1 calc R
C2 C 0.6723(10) 0.5259(5) 1.0038(5) 0.030(3) Uani 1 1 d .
H2 H 0.7558 0.4975 0.9935 0.037 Uiso 1 1 calc R
C3 C 0.5417(10) 0.4911(6) 1.0306(5) 0.029(3) Uani 1 1 d .
C4 C 0.4294(10) 0.5158(5) 1.0662(5) 0.043(3) Uani 1 1 d .
H4 H 0.4285 0.5566 1.0720 0.051 Uiso 1 1 calc R
C5 C 0.3167(12) 0.4803(6) 1.0935(5) 0.042(3) Uani 1 1 d .
H5 H 0.2356 0.4971 1.1156 0.051 Uiso 1 1 calc R
C6 C 0.3282(13) 0.4196(6) 1.0871(5) 0.042(4) Uani 1 1 d .
C7 C 0.4367(11) 0.3944(6) 1.0510(5) 0.042(3) Uani 1 1 d .
H7 H 0.4386 0.3536 1.0455 0.051 Uiso 1 1 calc R
C8 C 0.5435(10) 0.4305(5) 1.0228(4) 0.029(3) Uani 1 1 d .
H8 H 0.6183 0.4137 0.9980 0.035 Uiso 1 1 calc R
C9 C 0.7498(12) 0.5717(5) 1.0434(5) 0.033(3) Uani 1 1 d .
H9 H 0.6689 0.6010 1.0542 0.040 Uiso 1 1 calc R
C10 C 0.8059(14) 0.5401(6) 1.0985(6) 0.058(4) Uani 1 1 d .
H10 H 0.8943 0.5153 1.0969 0.069 Uiso 1 1 calc R
C11 C 0.8865(11) 0.6040(5) 1.0139(5) 0.038(3) Uani 1 1 d .
C12 C 0.9702(12) 0.6471(5) 1.0546(5) 0.046(3) Uani 1 1 d .
H12A H 1.0124 0.6249 1.0871 0.055 Uiso 1 1 calc R
H12B H 0.8917 0.6746 1.0697 0.055 Uiso 1 1 calc R
C13 C 1.1034(12) 0.6820(5) 1.0280(6) 0.049(4) Uani 1 1 d .
H13A H 1.1902 0.6556 1.0179 0.059 Uiso 1 1 calc R
H13B H 1.1430 0.7108 1.0557 0.059 Uiso 1 1 calc R
C14 C 1.0433(13) 0.7147(6) 0.9727(6) 0.056(4) Uani 1 1 d .
H14A H 0.9666 0.7450 0.9834 0.068 Uiso 1 1 calc R
H14B H 1.1322 0.7339 0.9535 0.068 Uiso 1 1 calc R
C15 C 0.9662(12) 0.6704(5) 0.9321(5) 0.044(3) Uani 1 1 d .
H15A H 1.0455 0.6417 0.9199 0.053 Uiso 1 1 calc R
H15B H 0.9288 0.6911 0.8979 0.053 Uiso 1 1 calc R
C16 C 0.8252(11) 0.6375(5) 0.9603(5) 0.034(3) Uani 1 1 d .
H16 H 0.7461 0.6668 0.9728 0.041 Uiso 1 1 calc R
C17 C 0.7455(10) 0.5945(5) 0.9183(5) 0.029(3) Uani 1 1 d .
H17 H 0.8291 0.5675 0.9048 0.035 Uiso 1 1 calc R
C18 C 0.6752(12) 0.6247(6) 0.8634(5) 0.036(3) Uani 1 1 d .
C19 C 0.6137(15) 0.6802(6) 0.8637(6) 0.058(4) Uani 1 1 d .
H19 H 0.6160 0.7030 0.8972 0.070 Uiso 1 1 calc R
C20 C 0.5458(15) 0.7026(6) 0.8124(7) 0.069(4) Uani 1 1 d .
H20 H 0.5069 0.7412 0.8119 0.083 Uiso 1 1 calc R
C21 C 0.5362(14) 0.6691(8) 0.7638(6) 0.056(4) Uani 1 1 d .
H21 H 0.4884 0.6841 0.7306 0.067 Uiso 1 1 calc R
C22 C 0.5964(12) 0.6142(6) 0.7644(6) 0.044(3) Uani 1 1 d .
H22 H 0.5919 0.5912 0.7310 0.053 Uiso 1 1 calc R
C23 C 0.6657(13) 0.5910(5) 0.8141(6) 0.050(3) Uani 1 1 d .
H23 H 0.7056 0.5526 0.8139 0.060 Uiso 1 1 calc R
C24 C 0.6093(10) 0.0436(5) 0.1318(5) 0.027(3) Uani 1 1 d .
H24 H 0.5850 0.0122 0.1038 0.032 Uiso 1 1 calc R
C25 C 0.7156(10) 0.0165(5) 0.1783(5) 0.030(3) Uani 1 1 d .
H25 H 0.8013 -0.0039 0.1575 0.036 Uiso 1 1 calc R
C26 C 0.6318(11) -0.0307(6) 0.2131(5) 0.033(3) Uani 1 1 d .
C27 C 0.5322(11) -0.0200(5) 0.2601(5) 0.037(3) Uani 1 1 d .
H27 H 0.5130 0.0189 0.2717 0.044 Uiso 1 1 calc R
C28 C 0.4622(12) -0.0658(6) 0.2893(5) 0.038(3) Uani 1 1 d .
H28 H 0.3920 -0.0575 0.3193 0.046 Uiso 1 1 calc R
C29 C 0.4928(12) -0.1221(6) 0.2756(5) 0.035(3) Uani 1 1 d .
C30 C 0.5895(11) -0.1363(6) 0.2292(5) 0.045(3) Uani 1 1 d .
H30 H 0.6056 -0.1754 0.2179 0.053 Uiso 1 1 calc R
C31 C 0.6617(11) -0.0895(6) 0.2002(5) 0.037(3) Uani 1 1 d .
H31 H 0.7336 -0.0981 0.1708 0.044 Uiso 1 1 calc R
C32 C 0.7976(11) 0.0644(4) 0.2149(5) 0.031(3) Uani 1 1 d .
H32 H 0.7159 0.0879 0.2346 0.038 Uiso 1 1 calc R
C33 C 0.9047(12) 0.0343(6) 0.2608(7) 0.055(4) Uani 1 1 d .
H33 H 0.9751 0.0048 0.2492 0.066 Uiso 1 1 calc R
C34 C 0.8991(10) 0.1057(5) 0.1770(5) 0.036(3) Uani 1 1 d .
C35 C 0.9990(11) 0.1490(5) 0.2106(5) 0.038(3) Uani 1 1 d .
H35A H 0.9299 0.1710 0.2365 0.045 Uiso 1 1 calc R
H35B H 1.0738 0.1269 0.2342 0.045 Uiso 1 1 calc R
C36 C 1.0899(11) 0.1920(5) 0.1747(5) 0.045(3) Uani 1 1 d .
H36A H 1.1721 0.1713 0.1533 0.054 Uiso 1 1 calc R
H36B H 1.1412 0.2209 0.1996 0.054 Uiso 1 1 calc R
C37 C 0.9782(12) 0.2238(5) 0.1326(5) 0.050(4) Uani 1 1 d .
H37A H 0.9044 0.2485 0.1541 0.060 Uiso 1 1 calc R
H37B H 1.0402 0.2494 0.1074 0.060 Uiso 1 1 calc R
C38 C 0.8838(11) 0.1792(5) 0.0956(5) 0.040(3) Uani 1 1 d .
H38A H 0.9566 0.1562 0.0719 0.048 Uiso 1 1 calc R
H38B H 0.8115 0.2003 0.0701 0.048 Uiso 1 1 calc R
C39 C 0.7895(11) 0.1379(5) 0.1352(5) 0.031(3) Uani 1 1 d .
H39 H 0.7158 0.1623 0.1579 0.037 Uiso 1 1 calc R
C40 C 0.6902(10) 0.0962(4) 0.0972(4) 0.026(3) Uani 1 1 d .
H40 H 0.7661 0.0774 0.0708 0.031 Uiso 1 1 calc R
C41 C 0.5692(11) 0.1254(6) 0.0596(5) 0.037(3) Uani 1 1 d .
C42 C 0.4918(12) 0.1762(6) 0.0737(5) 0.044(3) Uani 1 1 d .
H42 H 0.5161 0.1936 0.1091 0.053 Uiso 1 1 calc R
C43 C 0.3812(12) 0.2035(5) 0.0400(6) 0.046(3) Uani 1 1 d .
H43 H 0.3306 0.2379 0.0523 0.055 Uiso 1 1 calc R
C44 C 0.3454(14) 0.1783(6) -0.0139(6) 0.050(4) Uani 1 1 d .
H44 H 0.2759 0.1969 -0.0394 0.060 Uiso 1 1 calc R
C45 C 0.4162(13) 0.1252(6) -0.0279(5) 0.048(4) Uani 1 1 d .
H45 H 0.3863 0.1064 -0.0620 0.058 Uiso 1 1 calc R
C46 C 0.5274(11) 0.0992(6) 0.0058(5) 0.046(3) Uani 1 1 d .
H46 H 0.5765 0.0643 -0.0061 0.055 Uiso 1 1 calc R
C47 C 0.5342(18) 0.6707(7) 0.1893(6) 0.095(5) Uani 1 1 d .
H47A H 0.5729 0.6305 0.1941 0.114 Uiso 1 1 calc R
H47B H 0.4990 0.6843 0.2269 0.114 Uiso 1 1 calc R
N1 N 0.4638(10) 0.5883(5) 0.9546(4) 0.038(3) Uani 1 1 d .
N2 N 0.2213(13) 0.3831(7) 1.1224(5) 0.057(4) Uani 1 1 d .
N3 N 0.4546(9) 0.0648(4) 0.1560(4) 0.034(3) Uani 1 1 d .
N4 N 0.4204(11) -0.1702(6) 0.3074(6) 0.058(3) Uani 1 1 d .
O1 O 0.4687(8) 0.6357(4) 0.9819(3) 0.049(2) Uani 1 1 d .
O2 O 0.3371(8) 0.5667(4) 0.9389(3) 0.047(2) Uani 1 1 d .
O3 O 0.1086(11) 0.4065(5) 1.1449(4) 0.082(3) Uani 1 1 d .
O4 O 0.2478(11) 0.3290(5) 1.1252(4) 0.074(3) Uani 1 1 d .
O5 O 0.7383(9) 0.5468(4) 1.1435(4) 0.070(3) Uani 1 1 d .
O6 O 0.9980(7) 0.5578(3) 0.9970(3) 0.038(2) Uani 1 1 d .
H6 H 1.0747 0.5728 0.9806 0.057 Uiso 1 1 calc R
O7 O 0.4562(8) 0.1044(4) 0.1927(3) 0.045(2) Uani 1 1 d .
O8 O 0.3312(7) 0.0435(3) 0.1380(3) 0.046(2) Uani 1 1 d .
O9 O 0.4422(10) -0.2213(5) 0.2928(4) 0.069(3) Uani 1 1 d .
O10 O 0.3363(10) -0.1573(4) 0.3502(4) 0.068(3) Uani 1 1 d .
O11 O 0.9000(9) 0.0478(4) 0.3110(4) 0.071(3) Uani 1 1 d .
O12 O 1.0074(7) 0.0678(3) 0.1429(3) 0.040(2) Uani 1 1 d .
H12 H 0.9548 0.0454 0.1225 0.061 Uiso 1 1 calc R
Cl1 Cl 0.6877(5) 0.71286(18) 0.16898(19) 0.0937(14) Uani 1 1 d .
Cl2 Cl 0.3752(5) 0.6684(2) 0.1457(3) 0.1296(19) Uani 1 1 d .

loop_
_atom_site_aniso_label
_atom_site_aniso_U_11
_atom_site_aniso_U_22
_atom_site_aniso_U_33
_atom_site_aniso_U_23
_atom_site_aniso_U_13
_atom_site_aniso_U_12
C1 0.017(4) 0.044(8) 0.007(6) -0.005(6) 0.001(4) 0.004(5)
C2 0.025(5) 0.035(8) 0.031(8) -0.006(6) -0.001(5) 0.007(6)
C3 0.016(5) 0.044(9) 0.029(7) 0.010(6) 0.007(5) 0.001(6)
C4 0.025(6) 0.059(9) 0.044(9) -0.001(7) 0.009(5) -0.005(6)
C5 0.028(6) 0.074(11) 0.025(8) -0.007(8) 0.003(5) -0.004(7)
C6 0.035(6) 0.063(11) 0.028(8) 0.011(8) 0.006(6) -0.018(7)
C7 0.035(6) 0.058(9) 0.034(8) -0.015(7) -0.002(5) -0.008(6)
C8 0.021(5) 0.040(9) 0.027(7) 0.000(6) 0.011(5) 0.000(6)
C9 0.043(6) 0.038(8) 0.019(7) -0.012(6) -0.008(5) 0.007(6)
C10 0.045(7) 0.083(11) 0.046(10) -0.005(9) -0.024(7) -0.016(8)
C11 0.023(5) 0.053(9) 0.036(8) 0.003(7) -0.005(5) 0.004(6)
C12 0.046(7) 0.056(9) 0.036(8) -0.024(7) -0.009(6) 0.001(7)
C13 0.035(6) 0.049(9) 0.064(11) -0.024(8) 0.010(7) -0.010(7)
C14 0.050(7) 0.064(10) 0.055(10) -0.009(9) 0.002(7) -0.043(7)
C15 0.047(6) 0.044(9) 0.041(9) 0.000(7) 0.000(6) -0.009(7)
C16 0.028(5) 0.042(8) 0.032(8) -0.012(7) 0.007(5) 0.001(6)
C17 0.019(5) 0.044(8) 0.024(7) -0.002(6) 0.006(5) 0.005(5)
C18 0.032(6) 0.037(9) 0.038(9) 0.001(7) 0.003(6) -0.008(6)
C19 0.106(11) 0.044(10) 0.024(9) 0.003(7) -0.001(7) 0.016(8)
C20 0.090(10) 0.056(11) 0.061(12) 0.032(10) -0.002(9) 0.000(8)
C21 0.060(8) 0.092(13) 0.015(8) 0.019(8) -0.012(6) -0.005(9)
C22 0.050(7) 0.049(10) 0.033(9) 0.010(7) 0.003(6) 0.011(7)
C23 0.075(8) 0.034(9) 0.041(10) 0.012(8) -0.002(7) -0.008(7)
C24 0.019(5) 0.038(8) 0.023(7) -0.001(6) 0.007(5) 0.004(5)
C25 0.019(5) 0.028(7) 0.042(8) -0.004(7) -0.003(5) -0.003(5)
C26 0.029(6) 0.038(9) 0.030(8) -0.003(7) -0.003(5) 0.003(6)
C27 0.037(6) 0.047(9) 0.026(8) 0.000(7) -0.001(6) -0.002(6)
C28 0.040(6) 0.059(10) 0.016(7) -0.001(7) -0.010(5) 0.006(7)
C29 0.041(7) 0.029(9) 0.036(9) 0.014(7) -0.003(6) -0.012(7)
C30 0.048(7) 0.040(9) 0.045(9) 0.001(7) 0.007(6) -0.013(7)
C31 0.032(6) 0.045(9) 0.034(8) -0.003(7) 0.007(6) -0.002(6)
C32 0.039(6) 0.027(7) 0.028(7) -0.002(6) -0.004(5) -0.001(6)
C33 0.025(6) 0.055(10) 0.086(13) 0.007(10) -0.018(7) -0.003(6)
C34 0.020(5) 0.048(9) 0.041(8) 0.001(7) 0.000(5) -0.002(6)
C35 0.042(7) 0.034(8) 0.037(8) -0.016(7) -0.022(6) 0.005(6)
C36 0.031(6) 0.061(9) 0.044(9) -0.012(7) -0.012(6) -0.004(6)
C37 0.040(6) 0.049(9) 0.061(10) 0.005(7) -0.022(7) -0.017(6)
C38 0.027(5) 0.043(8) 0.050(9) 0.006(7) -0.017(6) -0.003(6)
C39 0.028(6) 0.036(8) 0.030(8) 0.003(6) -0.003(5) -0.010(5)
C40 0.024(5) 0.026(7) 0.027(7) -0.003(6) 0.003(5) 0.005(5)
C41 0.032(6) 0.053(9) 0.025(8) 0.009(7) 0.004(5) 0.004(6)
C42 0.039(7) 0.070(10) 0.024(8) -0.011(7) -0.012(6) 0.004(7)
C43 0.039(6) 0.047(9) 0.053(10) 0.006(8) -0.009(6) 0.009(6)
C44 0.052(7) 0.052(10) 0.045(10) 0.025(8) -0.008(7) -0.010(8)
C45 0.055(8) 0.057(11) 0.033(9) -0.007(8) -0.005(6) 0.004(7)
C46 0.027(5) 0.079(10) 0.033(8) 0.001(8) -0.001(6) -0.012(7)
C47 0.149(14) 0.095(13) 0.041(11) 0.002(9) -0.004(10) -0.018(12)
N1 0.025(5) 0.074(9) 0.016(6) 0.016(6) -0.001(4) 0.009(6)
N2 0.054(7) 0.101(11) 0.017(7) -0.003(8) 0.004(5) -0.036(9)
N3 0.017(4) 0.041(7) 0.044(7) 0.011(6) -0.008(4) -0.001(5)
N4 0.045(6) 0.050(9) 0.078(11) 0.003(9) 0.003(6) -0.010(7)
O1 0.040(4) 0.065(7) 0.042(6) -0.015(5) 0.005(4) 0.005(5)
O2 0.031(4) 0.078(6) 0.031(5) 0.000(5) -0.009(4) 0.001(4)
O3 0.074(6) 0.119(9) 0.052(7) -0.007(6) 0.036(5) -0.041(6)
O4 0.094(7) 0.072(7) 0.055(8) 0.009(7) -0.002(5) -0.032(7)
O5 0.076(6) 0.102(8) 0.031(7) 0.002(6) -0.001(5) -0.017(5)
O6 0.030(4) 0.054(6) 0.030(5) -0.010(4) 0.006(3) -0.004(4)
O7 0.044(4) 0.061(6) 0.030(6) -0.008(5) 0.004(4) 0.011(4)
O8 0.017(3) 0.058(6) 0.063(6) -0.005(5) -0.001(4) -0.003(4)
O9 0.092(7) 0.055(7) 0.059(7) 0.011(6) 0.024(5) -0.011(6)
O10 0.070(6) 0.087(8) 0.048(7) 0.006(6) 0.017(5) -0.011(6)
O11 0.080(6) 0.101(9) 0.031(7) 0.016(6) -0.018(5) -0.020(5)
O12 0.038(4) 0.037(5) 0.047(6) -0.018(4) -0.003(4) -0.003(4)
Cl1 0.098(3) 0.102(3) 0.081(4) -0.017(3) 0.015(2) 0.006(3)
Cl2 0.117(4) 0.123(4) 0.149(5) -0.021(4) -0.030(3) 0.001(3)

loop_
_atom_type_symbol
_atom_type_description
_atom_type_scat_dispersion_real
_atom_type_scat_dispersion_imag
_atom_type_scat_source
C C 0.0033 0.0016 'International Tables Vol C Tables 4.2.6.8 and 6.1.1.4'
H H 0.0000 0.0000 'International Tables Vol C Tables 4.2.6.8 and 6.1.1.4'
N N 0.0061 0.0033 'International Tables Vol C Tables 4.2.6.8 and 6.1.1.4'
O O 0.0106 0.0060 'International Tables Vol C Tables 4.2.6.8 and 6.1.1.4'
Cl Cl 0.1484 0.1585 'International Tables Vol C Tables 4.2.6.8 and 6.1.1.4'

loop_
_geom_angle_atom_site_label_1
_geom_angle_atom_site_label_2
_geom_angle_atom_site_label_3
_geom_angle
N1 C1 C17 112.2(8)
N1 C1 C2 110.4(7)
C17 C1 C2 111.6(7)
N1 C1 H1 107.5
C17 C1 H1 107.5
C2 C1 H1 107.5
C3 C2 C9 115.0(10)
C3 C2 C1 110.6(7)
C9 C2 C1 111.1(8)
C3 C2 H2 106.5
C9 C2 H2 106.5
C1 C2 H2 106.5
C4 C3 C8 119.4(10)
C4 C3 C2 122.9(11)
C8 C3 C2 117.5(9)
C3 C4 C5 120.5(12)
C3 C4 H4 119.8
C5 C4 H4 119.8
C6 C5 C4 118.3(11)
C6 C5 H5 120.9
C4 C5 H5 120.9
C7 C6 C5 121.8(11)
C7 C6 N2 121.2(13)
C5 C6 N2 117.0(12)
C6 C7 C8 118.7(12)
C6 C7 H7 120.6
C8 C7 H7 120.6
C7 C8 C3 121.1(10)
C7 C8 H8 119.4
C3 C8 H8 119.4
C11 C9 C2 112.2(9)
C11 C9 C10 111.4(9)
C2 C9 C10 108.3(9)
C11 C9 H9 108.3
C2 C9 H9 108.3
C10 C9 H9 108.3
O5 C10 C9 121.3(13)
O5 C10 H10 119.3
C9 C10 H10 119.3
O6 C11 C12 109.1(8)
O6 C11 C9 105.2(8)
C12 C11 C9 112.1(10)
O6 C11 C16 110.5(9)
C12 C11 C16 109.8(10)
C9 C11 C16 110.2(8)
C11 C12 C13 115.1(11)
C11 C12 H12A 108.5
C13 C12 H12A 108.5
C11 C12 H12B 108.5
C13 C12 H12B 108.5
H12A C12 H12B 107.5
C12 C13 C14 110.1(9)
C12 C13 H13A 109.6
C14 C13 H13A 109.6
C12 C13 H13B 109.6
C14 C13 H13B 109.6
H13A C13 H13B 108.1
C15 C14 C13 109.6(10)
C15 C14 H14A 109.8
C13 C14 H14A 109.8
C15 C14 H14B 109.8
C13 C14 H14B 109.8
H14A C14 H14B 108.2
C14 C15 C16 112.5(10)
C14 C15 H15A 109.1
C16 C15 H15A 109.1
C14 C15 H15B 109.1
C16 C15 H15B 109.1
H15A C15 H15B 107.8
C17 C16 C11 110.3(9)
C17 C16 C15 111.9(9)
C11 C16 C15 108.7(8)
C17 C16 H16 108.6
C11 C16 H16 108.6
C15 C16 H16 108.6
C16 C17 C18 114.0(10)
C16 C17 C1 114.7(9)
C18 C17 C1 108.2(7)
C16 C17 H17 106.4
C18 C17 H17 106.4
C1 C17 H17 106.4
C19 C18 C23 119.7(12)
C19 C18 C17 122.9(12)
C23 C18 C17 117.2(11)
C18 C19 C20 118.7(13)
C18 C19 H19 120.6
C20 C19 H19 120.6
C21 C20 C19 121.4(13)
C21 C20 H20 119.3
C19 C20 H20 119.3
C20 C21 C22 119.0(13)
C20 C21 H21 120.5
C22 C21 H21 120.5
C21 C22 C23 121.0(13)
C21 C22 H22 119.5
C23 C22 H22 119.5
C18 C23 C22 120.1(12)
C18 C23 H23 119.9
C22 C23 H23 119.9
N3 C24 C25 111.8(8)
N3 C24 C40 108.8(8)
C25 C24 C40 113.9(8)
N3 C24 H24 107.3
C25 C24 H24 107.3
C40 C24 H24 107.3
C26 C25 C32 114.3(9)
C26 C25 C24 112.7(7)
C32 C25 C24 111.7(8)
C26 C25 H25 105.8
C32 C25 H25 105.8
C24 C25 H25 105.8
C31 C26 C27 116.3(11)
C31 C26 C25 118.6(10)
C27 C26 C25 125.0(11)
C28 C27 C26 120.8(11)
C28 C27 H27 119.6
C26 C27 H27 119.6
C29 C28 C27 121.3(11)
C29 C28 H28 119.3
C27 C28 H28 119.3
C28 C29 C30 121.1(11)
C28 C29 N4 120.9(12)
C30 C29 N4 117.9(12)
C31 C30 C29 117.0(12)
C31 C30 H30 121.5
C29 C30 H30 121.5
C26 C31 C30 123.1(11)
C26 C31 H31 118.4
C30 C31 H31 118.4
C25 C32 C34 111.1(9)
C25 C32 C33 109.3(9)
C34 C32 C33 109.6(8)
C25 C32 H32 108.9
C34 C32 H32 108.9
C33 C32 H32 108.9
O11 C33 C32 122.2(12)
O11 C33 H33 118.9
C32 C33 H33 118.9
O12 C34 C35 108.0(7)
O12 C34 C39 108.1(9)
C35 C34 C39 110.8(9)
O12 C34 C32 107.1(8)
C35 C34 C32 114.1(10)
C39 C34 C32 108.5(7)
C36 C35 C34 115.0(10)
C36 C35 H35A 108.5
C34 C35 H35A 108.5
C36 C35 H35B 108.5
C34 C35 H35B 108.5
H35A C35 H35B 107.5
C35 C36 C37 110.3(8)
C35 C36 H36A 109.6
C37 C36 H36A 109.6
C35 C36 H36B 109.6
C37 C36 H36B 109.6
H36A C36 H36B 108.1
C38 C37 C36 111.3(10)
C38 C37 H37A 109.4
C36 C37 H37A 109.4
C38 C37 H37B 109.4
C36 C37 H37B 109.4
H37A C37 H37B 108.0
C37 C38 C39 109.4(10)
C37 C38 H38A 109.8
C39 C38 H38A 109.8
C37 C38 H38B 109.8
C39 C38 H38B 109.8
H38A C38 H38B 108.2
C34 C39 C40 113.5(9)
C34 C39 C38 111.0(8)
C40 C39 C38 108.2(9)
C34 C39 H39 107.9
C40 C39 H39 107.9
C38 C39 H39 107.9
C41 C40 C39 115.6(9)
C41 C40 C24 109.5(8)
C39 C40 C24 113.9(9)
C41 C40 H40 105.6
C39 C40 H40 105.6
C24 C40 H40 105.6
C42 C41 C46 116.4(11)
C42 C41 C40 123.9(11)
C46 C41 C40 119.7(11)
C43 C42 C41 124.8(12)
C43 C42 H42 117.6
C41 C42 H42 117.6
C42 C43 C44 118.2(12)
C42 C43 H43 120.9
C44 C43 H43 120.9
C45 C44 C43 118.0(12)
C45 C44 H44 121.0
C43 C44 H44 121.0
C46 C45 C44 122.6(13)
C46 C45 H45 118.7
C44 C45 H45 118.7
C45 C46 C41 119.8(13)
C45 C46 H46 120.1
C41 C46 H46 120.1
Cl2 C47 Cl1 117.6(9)
Cl2 C47 H47A 107.9
Cl1 C47 H47A 107.9
Cl2 C47 H47B 107.9
Cl1 C47 H47B 107.9
H47A C47 H47B 107.2
O2 N1 O1 121.5(9)
O2 N1 C1 119.8(10)
O1 N1 C1 118.5(9)
O3 N2 O4 123.4(13)
O3 N2 C6 118.5(14)
O4 N2 C6 118.1(13)
O8 N3 O7 122.1(9)
O8 N3 C24 119.1(10)
O7 N3 C24 118.7(8)
O9 N4 O10 121.8(12)
O9 N4 C29 120.5(13)
O10 N4 C29 117.7(12)
C11 O6 H6 109.5
C34 O12 H12 109.5

loop_
_geom_bond_atom_site_label_1
_geom_bond_atom_site_label_2
_geom_bond_distance
C1 N1 1.482(11)
C1 C17 1.545(12)
C1 C2 1.582(14)
C1 H1 0.9800
C2 C3 1.484(13)
C2 C9 1.526(13)
C2 H2 0.9800
C3 C4 1.368(13)
C3 C8 1.379(13)
C4 C5 1.391(14)
C4 H4 0.9300
C5 C6 1.382(15)
C5 H5 0.9300
C6 C7 1.359(15)
C6 N2 1.465(15)
C7 C8 1.375(13)
C7 H7 0.9300
C8 H8 0.9300
C9 C11 1.521(14)
C9 C10 1.534(16)
C9 H9 0.9800
C10 O5 1.195(14)
C10 H10 0.9300
C11 O6 1.455(11)
C11 C12 1.524(14)
C11 C16 1.540(14)
C12 C13 1.500(14)
C12 H12A 0.9700
C12 H12B 0.9700
C13 C14 1.559(16)
C13 H13A 0.9700
C13 H13B 0.9700
C14 C15 1.516(14)
C14 H14A 0.9700
C14 H14B 0.9700
C15 C16 1.542(14)
C15 H15A 0.9700
C15 H15B 0.9700
C16 C17 1.527(14)
C16 H16 0.9800
C17 C18 1.558(15)
C17 H17 0.9800
C18 C19 1.353(14)
C18 C23 1.373(15)
C19 C20 1.411(17)
C19 H19 0.9300
C20 C21 1.357(17)
C20 H20 0.9300
C21 C22 1.338(16)
C21 H21 0.9300
C22 C23 1.390(15)
C22 H22 0.9300
C23 H23 0.9300
C24 N3 1.492(11)
C24 C25 1.526(13)
C24 C40 1.584(13)
C24 H24 0.9800
C25 C26 1.507(14)
C25 C32 1.535(13)
C25 H25 0.9800
C26 C31 1.382(14)
C26 C27 1.392(14)
C27 C28 1.367(14)
C27 H27 0.9300
C28 C29 1.336(13)
C28 H28 0.9300
C29 C30 1.383(14)
C29 N4 1.445(14)
C30 C31 1.389(14)
C30 H30 0.9300
C31 H31 0.9300
C32 C34 1.539(13)
C32 C33 1.547(15)
C32 H32 0.9800
C33 O11 1.200(15)
C33 H33 0.9300
C34 O12 1.476(11)
C34 C35 1.503(14)
C34 C39 1.519(13)
C35 C36 1.486(14)
C35 H35A 0.9700
C35 H35B 0.9700
C36 C37 1.531(14)
C36 H36A 0.9700
C36 H36B 0.9700
C37 C38 1.539(14)
C37 H37A 0.9700
C37 H37B 0.9700
C38 C39 1.527(14)
C38 H38A 0.9700
C38 H38B 0.9700
C39 C40 1.533(13)
C39 H39 0.9800
C40 C41 1.491(14)
C40 H40 0.9800
C41 C42 1.357(14)
C41 C46 1.420(15)
C42 C43 1.359(14)
C42 H42 0.9300
C43 C44 1.402(16)
C43 H43 0.9300
C44 C45 1.375(14)
C44 H44 0.9300
C45 C46 1.350(15)
C45 H45 0.9300
C46 H46 0.9300
C47 Cl2 1.673(15)
C47 Cl1 1.668(15)
C47 H47A 0.9700
C47 H47B 0.9700
N1 O2 1.224(10)
N1 O1 1.243(11)
N2 O3 1.201(12)
N2 O4 1.242(12)
N3 O8 1.214(9)
N3 O7 1.234(10)
N4 O9 1.215(12)
N4 O10 1.251(13)
O6 H6 0.8200
O12 H12 0.8200
